data_7159276
loop_
_publ_author_name
'Shakenov, Aldiyar'
'Gnyawali, Krishna Prasad'
'Yi, Chae S.'

_publ_section_title
;
 Concise synthesis of 2,3-disubstituted quinoline derivatives <i>via</i>
 ruthenium-catalyzed three-component deaminative coupling reaction of
 anilines, aldehydes and amines.
;
_journal_issue 17
_journal_name_full 'Organic &amp; biomolecular chemistry'
_journal_page_first 3582
_journal_page_last 3587
_journal_paper_doi 10.1039/d3ob00348e
_journal_volume 21
_journal_year 2023
_chemical_formula_moiety 'C17 H14 F N O2'
_chemical_formula_sum 'C17 H14 F N O2'
_chemical_formula_weight 283.29
_space_group_crystal_system monoclinic
_space_group_IT_number 15
_space_group_name_Hall '-C 2yc'
_space_group_name_H-M_alt 'C 1 2/c 1'
_atom_sites_solution_hydrogens geom
_atom_sites_solution_primary iterative
_audit_creation_date 2020-09-02
_audit_creation_method
;
Olex2 1.3
(compiled 2020.07.31 svn.rc2a77460 for OlexSys, GUI svn.r6145)
;
_audit_update_record
;
2022-09-13 deposited with the CCDC.	2023-04-03 downloaded from the CCDC.
;
_cell_angle_alpha 90
_cell_angle_beta 94.4637(17)
_cell_angle_gamma 90
_cell_formula_units_Z 8
_cell_length_a 26.2945(5)
_cell_length_b 3.86139(6)
_cell_length_c 25.3106(4)
_cell_measurement_reflns_used 5693
_cell_measurement_temperature 99.95(10)
_cell_measurement_theta_max 70.2600
_cell_measurement_theta_min 4.6230
_cell_volume 2562.07(8)
_computing_cell_refinement 'CrysAlisPro 1.171.39.46 (Rigaku OD, 2018)'
_computing_data_collection 'CrysAlisPro 1.171.39.46 (Rigaku OD, 2018)'
_computing_data_reduction 'CrysAlisPro 1.171.39.46 (Rigaku OD, 2018)'
_computing_molecular_graphics 'Olex2 1.3 (Dolomanov et al., 2009)'
_computing_publication_material 'Olex2 1.3 (Dolomanov et al., 2009)'
_computing_structure_refinement 'SHELXL 2018/1 (Sheldrick, 2015)'
_computing_structure_solution 'olex2.solve 1.3 (Bourhis et al., 2015)'
_diffrn_ambient_environment N~2~
_diffrn_ambient_temperature 99.95(10)
_diffrn_detector 'CCD plate'
_diffrn_detector_area_resol_mean 10.3756
_diffrn_detector_type Atlas
_diffrn_measured_fraction_theta_full 0.991
_diffrn_measured_fraction_theta_max 0.991
_diffrn_measurement_details
;
List of Runs (angles in degrees, time in seconds):

  # Type    Start    End  Width  t~exp~   \w     \q     \k     \f   Frames
#--------------------------------------------------------------------------
  1  \w    -67.00  32.00   1.00    5.00    --  -42.46  37.00  60.00   99
  2  \w   -131.00  46.00   1.00    5.00    --  -42.46   0.00-180.00  177
  3  \w     71.00 172.00   1.00   20.00    --  100.00  61.00 -30.00  101
  4  \w     27.00 126.00   1.00   20.00    --  100.00 -45.00-180.00   99
  5  \w     72.00 176.00   1.00   20.00    --  100.00  30.00  60.00  104
  6  \w     94.00 173.00   1.00   20.00    --  100.00 125.00  90.00   79
  7  \w     94.00 173.00   1.00   20.00    --  100.00 125.00-150.00   79
  8  \w     27.00 118.00   1.00   20.00    --  100.00-125.00 150.00   91
  9  \w   -119.00 -10.00   1.00    5.00    --  -42.46 -77.00  90.00  109
 10  \w     10.00 119.00   1.00    5.00    --   42.46  77.00 -30.00  109
 11  \w     71.00 172.00   1.00   20.00    --  100.00  61.00 150.00  101
 12  \w     67.00 176.00   1.00   20.00    --  100.00  77.00-180.00  109
 13  \w     17.00 110.00   1.00   20.00    --  100.00 -94.00-180.00   93
 14  \w     71.00 172.00   1.00   20.00    --  100.00  61.00 -90.00  101
 15  \w   -115.00 -14.00   1.00    5.00    --  -42.46 -57.00-180.00  101
 16  \w     23.00  98.00   1.00    5.00    --   42.46-125.00-150.00   75
 17  \w     71.00 118.00   1.00   20.00    --  100.00  61.00  90.00   47
;
_diffrn_measurement_device 'four-circle diffractometer'
_diffrn_measurement_device_type 'SuperNova, Dual, Cu at home/near, Atlas'
_diffrn_measurement_method '\w scans'
_diffrn_orient_matrix_type 'CrysAlisPro convention (1999,Acta A55,543-557)'
_diffrn_orient_matrix_UB_11 -0.0181606000
_diffrn_orient_matrix_UB_12 0.1332812000
_diffrn_orient_matrix_UB_13 0.0527450000
_diffrn_orient_matrix_UB_21 0.0475181000
_diffrn_orient_matrix_UB_22 0.2334195000
_diffrn_orient_matrix_UB_23 0.0075634000
_diffrn_orient_matrix_UB_31 -0.0293994000
_diffrn_orient_matrix_UB_32 0.2948258000
_diffrn_orient_matrix_UB_33 -0.0298248000
_diffrn_radiation_monochromator mirror
_diffrn_radiation_probe x-ray
_diffrn_radiation_type 'Cu K\a'
_diffrn_radiation_wavelength 1.54184
_diffrn_reflns_av_R_equivalents 0.0235
_diffrn_reflns_av_unetI/netI 0.0149
_diffrn_reflns_Laue_measured_fraction_full 0.991
_diffrn_reflns_Laue_measured_fraction_max 0.991
_diffrn_reflns_limit_h_max 31
_diffrn_reflns_limit_h_min -32
_diffrn_reflns_limit_k_max 4
_diffrn_reflns_limit_k_min -4
_diffrn_reflns_limit_l_max 30
_diffrn_reflns_limit_l_min -30
_diffrn_reflns_number 12360
_diffrn_reflns_point_group_measured_fraction_full 0.991
_diffrn_reflns_point_group_measured_fraction_max 0.991
_diffrn_reflns_theta_full 70.411
_diffrn_reflns_theta_max 70.411
_diffrn_reflns_theta_min 3.503
_diffrn_source 'micro-focus sealed X-ray tube'
_diffrn_source_type 'SuperNova (Cu) X-ray Source'
_exptl_absorpt_coefficient_mu 0.879
_exptl_absorpt_correction_T_max 1.000
_exptl_absorpt_correction_T_min 0.592
_exptl_absorpt_correction_type gaussian
_exptl_absorpt_process_details
;
CrysAlisPro 1.171.39.46 (Rigaku Oxford Diffraction, 2018)
Numerical absorption correction based on gaussian integration over
			a multifaceted crystal model
Empirical absorption correction using spherical harmonics,
 implemented in SCALE3 ABSPACK scaling algorithm.
;
_exptl_crystal_colour colourless
_exptl_crystal_colour_primary colourless
_exptl_crystal_density_diffrn 1.469
_exptl_crystal_description plate
_exptl_crystal_F_000 1184
_exptl_crystal_size_max 0.44
_exptl_crystal_size_mid 0.199
_exptl_crystal_size_min 0.026
_refine_diff_density_max 0.204
_refine_diff_density_min -0.242
_refine_diff_density_rms 0.044
_refine_ls_extinction_method none
_refine_ls_goodness_of_fit_ref 1.036
_refine_ls_hydrogen_treatment constr
_refine_ls_matrix_type full
_refine_ls_number_parameters 192
_refine_ls_number_reflns 2437
_refine_ls_number_restraints 0
_refine_ls_restrained_S_all 1.036
_refine_ls_R_factor_all 0.0367
_refine_ls_R_factor_gt 0.0330
_refine_ls_shift/su_max 0.001
_refine_ls_shift/su_mean 0.000
_refine_ls_structure_factor_coef Fsqd
_refine_ls_weighting_details 'w=1/[\s^2^(Fo^2^)+(0.0509P)^2^+1.9539P] where P=(Fo^2^+2Fc^2^)/3'
_refine_ls_weighting_scheme calc
_refine_ls_wR_factor_gt 0.0870
_refine_ls_wR_factor_ref 0.0912
_reflns_Friedel_coverage 0.000
_reflns_number_gt 2207
_reflns_number_total 2437
_reflns_threshold_expression 'I > 2\s(I)'
_cod_data_source_file d3ob00348e2.cif
_cod_data_source_block yi5f
_cod_depositor_comments 'Adding full bibliography for 7159276--7159277.cif.'
_cod_original_cell_volume 2562.08(8)
_cod_database_code 7159276
_shelx_shelxl_version_number 2018/1
_chemical_oxdiff_formula 'C17 H14 F N O2'
_shelx_space_group_comment
;
The symmetry employed for this shelxl refinement is uniquely defined
by the following loop, which should always be used as a source of
symmetry information in preference to the above space-group names.
They are only intended as comments.
;
_reflns_odcompleteness_completeness 99.93
_reflns_odcompleteness_iscentric 1
_reflns_odcompleteness_theta 66.97
_olex2_refinement_description
;
1. Fixed Uiso
 At 1.2 times of:
  All C(H) groups
 At 1.5 times of:
  All C(H,H,H) groups
2.a Aromatic/amide H refined with riding coordinates:
 C3(H3), C4(H4), C7(H7), C9(H9), C12(H12), C13(H13), C15(H15), C16(H16)
2.b Idealised Me refined as rotating group:
 C17(H17A,H17B,H17C), C18(H18A,H18B,H18C)
;
_olex2_date_sample_data_collection 2020-09-01
_olex2_date_sample_submission 2020-08-31
_olex2_submission_special_instructions 'No special instructions were received'
_oxdiff_exptl_absorpt_empirical_details
;
Empirical correction (ABSPACK) includes:
- Absorption correction using spherical harmonics
- Frame scaling
;
_oxdiff_exptl_absorpt_empirical_full_max 1.447
_oxdiff_exptl_absorpt_empirical_full_min 0.822

loop_
_space_group_symop_operation_xyz
'x, y, z'
'-x, y, -z+1/2'
'x+1/2, y+1/2, z'
'-x+1/2, y+1/2, -z+1/2'
'-x, -y, -z'
'x, -y, z-1/2'
'-x+1/2, -y+1/2, -z'
'x+1/2, -y+1/2, z-1/2'

loop_
_atom_site_label
_atom_site_type_symbol
_atom_site_fract_x
_atom_site_fract_y
_atom_site_fract_z
_atom_site_U_iso_or_equiv
_atom_site_adp_type
_atom_site_occupancy
_atom_site_site_symmetry_order
_atom_site_calc_flag
_atom_site_refinement_flags_posn
_atom_site_refinement_flags_adp
_atom_site_refinement_flags_occupancy
_atom_site_disorder_assembly
_atom_site_disorder_group
F1 F 0.50682(3) -0.1773(2) 0.33562(3) 0.02419(19) Uani 1 1 d . . . . .
O1 O 0.76457(3) 0.8562(2) 0.63176(3) 0.0193(2) Uani 1 1 d . . . . .
O2 O 0.62258(3) 0.7473(2) 0.73600(3) 0.0191(2) Uani 1 1 d . . . . .
N1 N 0.60961(4) 0.3567(2) 0.55475(4) 0.0156(2) Uani 1 1 d . . . . .
C2 C 0.63121(4) 0.3188(3) 0.50943(4) 0.0157(2) Uani 1 1 d . . . . .
C3 C 0.68252(4) 0.4152(3) 0.50349(4) 0.0170(2) Uani 1 1 d . . . . .
H3 H 0.696933 0.382172 0.470586 0.020 Uiso 1 1 calc R U . . .
C4 C 0.71096(4) 0.5560(3) 0.54553(5) 0.0174(2) Uani 1 1 d . . . . .
H4 H 0.745419 0.620561 0.542155 0.021 Uiso 1 1 calc R U . . .
C5 C 0.68899(4) 0.6048(3) 0.59380(4) 0.0158(2) Uani 1 1 d . . . . .
C6 C 0.71550(4) 0.7598(3) 0.63911(5) 0.0163(2) Uani 1 1 d . . . . .
C7 C 0.69217(4) 0.8022(3) 0.68501(4) 0.0171(2) Uani 1 1 d . . . . .
H7 H 0.710034 0.906327 0.714982 0.020 Uiso 1 1 calc R U . . .
C8 C 0.64089(4) 0.6892(3) 0.68764(4) 0.0162(2) Uani 1 1 d . . . . .
C9 C 0.61382(4) 0.5404(3) 0.64511(4) 0.0167(2) Uani 1 1 d . . . . .
H9 H 0.579646 0.466423 0.647704 0.020 Uiso 1 1 calc R U . . .
C10 C 0.63770(4) 0.4986(3) 0.59703(4) 0.0159(2) Uani 1 1 d . . . . .
C11 C 0.59889(4) 0.1792(3) 0.46353(4) 0.0155(2) Uani 1 1 d . . . . .
C12 C 0.54573(4) 0.1955(3) 0.46351(4) 0.0174(2) Uani 1 1 d . . . . .
H12 H 0.530901 0.290245 0.493358 0.021 Uiso 1 1 calc R U . . .
C13 C 0.51421(4) 0.0763(3) 0.42087(5) 0.0191(3) Uani 1 1 d . . . . .
H13 H 0.478133 0.087624 0.421102 0.023 Uiso 1 1 calc R U . . .
C14 C 0.53691(5) -0.0588(3) 0.37819(4) 0.0180(3) Uani 1 1 d . . . . .
C15 C 0.58916(4) -0.0823(3) 0.37623(4) 0.0184(3) Uani 1 1 d . . . . .
H15 H 0.603551 -0.177330 0.346149 0.022 Uiso 1 1 calc R U . . .
C16 C 0.62003(4) 0.0366(3) 0.41938(4) 0.0173(2) Uani 1 1 d . . . . .
H16 H 0.656055 0.021014 0.418947 0.021 Uiso 1 1 calc R U . . .
C17 C 0.79298(4) 1.0164(3) 0.67561(5) 0.0201(3) Uani 1 1 d . . . . .
H17A H 0.826222 1.091275 0.664741 0.030 Uiso 1 1 calc R U . . .
H17B H 0.798034 0.850058 0.704784 0.030 Uiso 1 1 calc R U . . .
H17C H 0.774174 1.217757 0.687354 0.030 Uiso 1 1 calc R U . . .
C18 C 0.57262(4) 0.6161(3) 0.74310(5) 0.0199(3) Uani 1 1 d . . . . .
H18A H 0.547753 0.728287 0.717795 0.030 Uiso 1 1 calc R U . . .
H18B H 0.563890 0.664811 0.779304 0.030 Uiso 1 1 calc R U . . .
H18C H 0.572032 0.365363 0.737072 0.030 Uiso 1 1 calc R U . . .

loop_
_atom_site_aniso_label
_atom_site_aniso_U_11
_atom_site_aniso_U_22
_atom_site_aniso_U_33
_atom_site_aniso_U_23
_atom_site_aniso_U_13
_atom_site_aniso_U_12
F1 0.0236(4) 0.0306(4) 0.0171(4) -0.0037(3) -0.0065(3) -0.0043(3)
O1 0.0159(4) 0.0240(4) 0.0173(4) -0.0018(3) -0.0022(3) -0.0041(3)
O2 0.0201(4) 0.0232(4) 0.0138(4) -0.0024(3) 0.0008(3) -0.0006(3)
N1 0.0169(5) 0.0153(5) 0.0144(5) 0.0004(4) -0.0011(4) 0.0001(4)
C2 0.0183(5) 0.0129(5) 0.0156(5) 0.0011(4) -0.0012(4) 0.0012(4)
C3 0.0191(5) 0.0170(6) 0.0149(5) 0.0001(4) 0.0010(4) -0.0001(4)
C4 0.0161(5) 0.0165(6) 0.0192(6) 0.0016(4) -0.0003(4) -0.0005(4)
C5 0.0171(5) 0.0134(5) 0.0164(5) 0.0014(4) -0.0018(4) 0.0010(4)
C6 0.0160(5) 0.0139(5) 0.0185(6) 0.0023(4) -0.0016(4) 0.0004(4)
C7 0.0190(6) 0.0153(5) 0.0161(6) -0.0007(4) -0.0036(4) 0.0001(4)
C8 0.0198(6) 0.0146(5) 0.0142(5) 0.0013(4) 0.0004(4) 0.0033(4)
C9 0.0164(5) 0.0158(5) 0.0176(6) 0.0013(4) -0.0003(4) 0.0008(4)
C10 0.0185(6) 0.0124(5) 0.0163(5) 0.0014(4) -0.0015(4) 0.0014(4)
C11 0.0189(6) 0.0125(5) 0.0147(5) 0.0023(4) -0.0002(4) -0.0001(4)
C12 0.0203(6) 0.0168(6) 0.0151(5) 0.0008(4) 0.0010(4) 0.0004(4)
C13 0.0171(5) 0.0202(6) 0.0195(6) 0.0028(5) -0.0012(4) -0.0005(5)
C14 0.0222(6) 0.0162(6) 0.0144(5) 0.0011(4) -0.0056(4) -0.0025(5)
C15 0.0224(6) 0.0171(6) 0.0155(5) -0.0008(4) 0.0011(4) 0.0006(5)
C16 0.0176(5) 0.0164(6) 0.0177(5) 0.0010(4) -0.0001(4) 0.0005(4)
C17 0.0195(6) 0.0206(6) 0.0193(6) -0.0016(5) -0.0045(5) -0.0035(5)
C18 0.0212(6) 0.0212(6) 0.0173(5) -0.0008(5) 0.0022(4) -0.0009(5)

loop_
_atom_type_symbol
_atom_type_description
_atom_type_scat_dispersion_real
_atom_type_scat_dispersion_imag
_atom_type_scat_source
C C 0.0181 0.0091 'International Tables Vol C Tables 4.2.6.8 and 6.1.1.4'
H H 0.0000 0.0000 'International Tables Vol C Tables 4.2.6.8 and 6.1.1.4'
F F 0.0727 0.0534 'International Tables Vol C Tables 4.2.6.8 and 6.1.1.4'
N N 0.0311 0.0180 'International Tables Vol C Tables 4.2.6.8 and 6.1.1.4'
O O 0.0492 0.0322 'International Tables Vol C Tables 4.2.6.8 and 6.1.1.4'

loop_
_exptl_crystal_face_index_h
_exptl_crystal_face_index_k
_exptl_crystal_face_index_l
_exptl_crystal_face_perp_dist
13 0 -12 0.0112
-13 0 12 0.0152
3 2 -2 0.2056
-3 -2 2 0.2056
14 0 8 0.0928
-14 0 -8 0.0928

loop_
_geom_angle_atom_site_label_1
_geom_angle_atom_site_label_2
_geom_angle_atom_site_label_3
_geom_angle
_geom_angle_site_symmetry_1
_geom_angle_site_symmetry_3
_geom_angle_publ_flag
C6 O1 C17 116.95(9) . . ?
C8 O2 C18 116.38(9) . . ?
C2 N1 C10 118.65(10) . . ?
N1 C2 C3 122.49(10) . . ?
N1 C2 C11 117.29(10) . . ?
C3 C2 C11 120.19(10) . . ?
C2 C3 H3 120.3 . . ?
C4 C3 C2 119.31(10) . . ?
C4 C3 H3 120.3 . . ?
C3 C4 H4 120.2 . . ?
C3 C4 C5 119.62(10) . . ?
C5 C4 H4 120.2 . . ?
C4 C5 C6 123.19(10) . . ?
C4 C5 C10 117.96(10) . . ?
C10 C5 C6 118.84(10) . . ?
O1 C6 C5 114.30(10) . . ?
C7 C6 O1 124.99(10) . . ?
C7 C6 C5 120.71(10) . . ?
C6 C7 H7 120.2 . . ?
C6 C7 C8 119.53(10) . . ?
C8 C7 H7 120.2 . . ?
O2 C8 C7 113.08(10) . . ?
O2 C8 C9 125.05(10) . . ?
C9 C8 C7 121.87(10) . . ?
C8 C9 H9 120.5 . . ?
C8 C9 C10 118.90(10) . . ?
C10 C9 H9 120.5 . . ?
N1 C10 C5 121.96(10) . . ?
N1 C10 C9 117.91(10) . . ?
C5 C10 C9 120.13(10) . . ?
C12 C11 C2 119.63(10) . . ?
C16 C11 C2 121.90(10) . . ?
C16 C11 C12 118.46(10) . . ?
C11 C12 H12 119.3 . . ?
C13 C12 C11 121.45(11) . . ?
C13 C12 H12 119.3 . . ?
C12 C13 H13 121.1 . . ?
C14 C13 C12 117.82(11) . . ?
C14 C13 H13 121.1 . . ?
F1 C14 C13 119.09(10) . . ?
F1 C14 C15 117.81(10) . . ?
C13 C14 C15 123.10(11) . . ?
C14 C15 H15 120.9 . . ?
C14 C15 C16 118.21(10) . . ?
C16 C15 H15 120.9 . . ?
C11 C16 H16 119.5 . . ?
C15 C16 C11 120.95(10) . . ?
C15 C16 H16 119.5 . . ?
O1 C17 H17A 109.5 . . ?
O1 C17 H17B 109.5 . . ?
O1 C17 H17C 109.5 . . ?
H17A C17 H17B 109.5 . . ?
H17A C17 H17C 109.5 . . ?
H17B C17 H17C 109.5 . . ?
O2 C18 H18A 109.5 . . ?
O2 C18 H18B 109.5 . . ?
O2 C18 H18C 109.5 . . ?
H18A C18 H18B 109.5 . . ?
H18A C18 H18C 109.5 . . ?
H18B C18 H18C 109.5 . . ?

loop_
_geom_bond_atom_site_label_1
_geom_bond_atom_site_label_2
_geom_bond_distance
_geom_bond_site_symmetry_2
_geom_bond_publ_flag
F1 C14 1.3650(13) . ?
O1 C6 1.3696(14) . ?
O1 C17 1.4296(14) . ?
O2 C8 1.3682(14) . ?
O2 C18 1.4324(14) . ?
N1 C2 1.3271(15) . ?
N1 C10 1.3666(15) . ?
C2 C3 1.4189(16) . ?
C2 C11 1.4863(16) . ?
C3 H3 0.9500 . ?
C3 C4 1.3650(16) . ?
C4 H4 0.9500 . ?
C4 C5 1.4041(16) . ?
C5 C6 1.4264(16) . ?
C5 C10 1.4181(16) . ?
C6 C7 1.3651(16) . ?
C7 H7 0.9500 . ?
C7 C8 1.4239(16) . ?
C8 C9 1.3697(16) . ?
C9 H9 0.9500 . ?
C9 C10 1.4214(16) . ?
C11 C12 1.3991(16) . ?
C11 C16 1.3991(16) . ?
C12 H12 0.9500 . ?
C12 C13 1.3873(16) . ?
C13 H13 0.9500 . ?
C13 C14 1.3769(17) . ?
C14 C15 1.3815(17) . ?
C15 H15 0.9500 . ?
C15 C16 1.3874(16) . ?
C16 H16 0.9500 . ?
C17 H17A 0.9800 . ?
C17 H17B 0.9800 . ?
C17 H17C 0.9800 . ?
C18 H18A 0.9800 . ?
C18 H18B 0.9800 . ?
C18 H18C 0.9800 . ?

loop_
_geom_torsion_atom_site_label_1
_geom_torsion_atom_site_label_2
_geom_torsion_atom_site_label_3
_geom_torsion_atom_site_label_4
_geom_torsion
_geom_torsion_site_symmetry_1
_geom_torsion_site_symmetry_2
_geom_torsion_site_symmetry_3
_geom_torsion_site_symmetry_4
_geom_torsion_publ_flag
F1 C14 C15 C16 -179.82(10) . . . . ?
O1 C6 C7 C8 -179.73(10) . . . . ?
O2 C8 C9 C10 179.51(10) . . . . ?
N1 C2 C3 C4 -0.71(17) . . . . ?
N1 C2 C11 C12 19.94(16) . . . . ?
N1 C2 C11 C16 -161.35(11) . . . . ?
C2 N1 C10 C5 -0.14(16) . . . . ?
C2 N1 C10 C9 179.40(10) . . . . ?
C2 C3 C4 C5 -0.34(17) . . . . ?
C2 C11 C12 C13 178.32(11) . . . . ?
C2 C11 C16 C15 -177.96(11) . . . . ?
C3 C2 C11 C12 -158.23(11) . . . . ?
C3 C2 C11 C16 20.49(17) . . . . ?
C3 C4 C5 C6 -177.99(11) . . . . ?
C3 C4 C5 C10 1.07(17) . . . . ?
C4 C5 C6 O1 -0.33(16) . . . . ?
C4 C5 C6 C7 179.72(11) . . . . ?
C4 C5 C10 N1 -0.86(17) . . . . ?
C4 C5 C10 C9 179.61(10) . . . . ?
C5 C6 C7 C8 0.22(17) . . . . ?
C6 C5 C10 N1 178.24(10) . . . . ?
C6 C5 C10 C9 -1.28(16) . . . . ?
C6 C7 C8 O2 179.83(10) . . . . ?
C6 C7 C8 C9 -0.51(18) . . . . ?
C7 C8 C9 C10 -0.10(17) . . . . ?
C8 C9 C10 N1 -178.54(10) . . . . ?
C8 C9 C10 C5 1.00(17) . . . . ?
C10 N1 C2 C3 0.93(17) . . . . ?
C10 N1 C2 C11 -177.19(10) . . . . ?
C10 C5 C6 O1 -179.38(10) . . . . ?
C10 C5 C6 C7 0.67(17) . . . . ?
C11 C2 C3 C4 177.36(10) . . . . ?
C11 C12 C13 C14 -0.13(18) . . . . ?
C12 C11 C16 C15 0.78(17) . . . . ?
C12 C13 C14 F1 -179.86(10) . . . . ?
C12 C13 C14 C15 0.40(18) . . . . ?
C13 C14 C15 C16 -0.08(18) . . . . ?
C14 C15 C16 C11 -0.52(17) . . . . ?
C16 C11 C12 C13 -0.44(17) . . . . ?
C17 O1 C6 C5 179.38(10) . . . . ?
C17 O1 C6 C7 -0.68(16) . . . . ?
C18 O2 C8 C7 -175.25(10) . . . . ?
C18 O2 C8 C9 5.11(16) . . . . ?

loop_
_exptl_oxdiff_crystal_face_indexfrac_h
_exptl_oxdiff_crystal_face_indexfrac_k
_exptl_oxdiff_crystal_face_indexfrac_l
_exptl_oxdiff_crystal_face_x
_exptl_oxdiff_crystal_face_y
_exptl_oxdiff_crystal_face_z
12.9954 0.0004 -11.9998 -0.8689 0.5268 -0.0241
-12.9954 -0.0004 11.9998 0.8689 -0.5268 0.0241
2.9946 2.0004 -2.0042 0.1065 0.5941 0.5615
-2.9946 -2.0004 2.0042 -0.1065 -0.5941 -0.5615
14.0063 0.0010 7.9940 0.1674 0.7262 -0.6499
-14.0063 -0.0010 -7.9940 -0.1674 -0.7262 0.6499
